data_7135471
loop_
_publ_author_name
'Wang, Yan-Fang'
'Cai, Youlie'
'Du, Zhenglin'
'Xiao, Ding'
'Wang, Mengbin'
'Liu, Ming'
'Li, Guangfeng'

_publ_section_title
;
 Rigid arc-shaped ligands for the fabrication of dative B-N-bonded
 crystalline porous polymers.
;
_journal_issue 10
_journal_name_full 'Chemical communications (Cambridge, England)'
_journal_page_first 3313
_journal_page_last 3316
_journal_paper_doi 10.1039/d5cc07001e
_journal_volume 62
_journal_year 2026
_chemical_formula_moiety 'C65 H46 B2 N2 O7, C6 H5 Cl'
_chemical_formula_sum 'C71 H51 B2 Cl N2 O7'
_chemical_formula_weight 1101.21
_space_group_crystal_system orthorhombic
_space_group_IT_number 62
_space_group_name_Hall '-P 2ac 2n'
_space_group_name_H-M_alt 'P n m a'
_atom_sites_solution_hydrogens mixed
_atom_sites_solution_primary dual
_audit_creation_date 2025-11-07
_audit_creation_method
;
Olex2 1.5
(compiled 2025.07.13 svn.rb7424aed for OlexSys, GUI svn.r7314)
;
_audit_update_record
;
2025-12-02 deposited with the CCDC.	2026-01-06 downloaded from the CCDC.
;
_cell_angle_alpha 90
_cell_angle_beta 90
_cell_angle_gamma 90
_cell_formula_units_Z 4
_cell_length_a 8.2913(7)
_cell_length_b 42.949(4)
_cell_length_c 25.2756(19)
_cell_measurement_reflns_used 9988
_cell_measurement_temperature 193.00
_cell_measurement_theta_max 49.32
_cell_measurement_theta_min 3.04
_cell_volume 9000.7(13)
_computing_cell_refinement 'SAINT V8.40B (?, 2016)'
_computing_data_collection 'APEX6 V2024.9-1 (Bruker, 2025)'
_computing_data_reduction 'SAINT V8.40B (?, 2016)'
_computing_molecular_graphics 'Olex2 1.5 (Dolomanov et al., 2009)'
_computing_publication_material 'Olex2 1.5 (Dolomanov et al., 2009)'
_computing_structure_refinement 'SHELXL 2025/1 (Sheldrick, 2015)'
_computing_structure_solution 'SHELXT 2018/2 (Sheldrick, 2018)'
_diffrn_ambient_temperature 193.00
_diffrn_detector CPAD
_diffrn_detector_area_resol_mean 7.41
_diffrn_detector_type 'Bruker PHOTON II'
_diffrn_measured_fraction_theta_full 0.995
_diffrn_measured_fraction_theta_max 0.989
_diffrn_measurement_device 'four-circle diffractometer'
_diffrn_measurement_device_type 'Bruker APEX-II CCD'
_diffrn_measurement_method '\f and \w scans'
_diffrn_measurement_specimen_support 'nylon loop'
_diffrn_radiation_monochromator 'Helios Multi-layer Optic'
_diffrn_radiation_probe x-ray
_diffrn_radiation_type GaK\a
_diffrn_radiation_wavelength 1.34139
_diffrn_reflns_av_R_equivalents 0.0879
_diffrn_reflns_av_unetI/netI 0.0580
_diffrn_reflns_Laue_measured_fraction_full 0.995
_diffrn_reflns_Laue_measured_fraction_max 0.989
_diffrn_reflns_limit_h_max 10
_diffrn_reflns_limit_h_min -9
_diffrn_reflns_limit_k_max 51
_diffrn_reflns_limit_k_min -50
_diffrn_reflns_limit_l_max 30
_diffrn_reflns_limit_l_min -24
_diffrn_reflns_number 62784
_diffrn_reflns_point_group_measured_fraction_full 0.995
_diffrn_reflns_point_group_measured_fraction_max 0.989
_diffrn_reflns_theta_full 53.594
_diffrn_reflns_theta_max 54.032
_diffrn_reflns_theta_min 4.965
_diffrn_source 'Excillum MetalJet'
_diffrn_source_current 3.57
_diffrn_source_power 0.24886469999999997
_diffrn_source_target 'Gallium (Ga) rich alloy'
_diffrn_source_type 'Liquid Metal Source'
_diffrn_source_voltage 69.71
_diffrn_standards_number 0
_exptl_absorpt_coefficient_mu 0.442
_exptl_absorpt_correction_T_max 0.7506
_exptl_absorpt_correction_T_min 0.5828
_exptl_absorpt_correction_type none
_exptl_absorpt_process_details
;
SADABS-2016/2 (Bruker,2016/2) was used for absorption correction.
wR2(int) was 0.1374 before and 0.0728 after correction.
The Ratio of minimum to maximum transmission is 0.7764.
The \l/2 correction factor is Not present.
;
_exptl_crystal_density_diffrn 0.813
_exptl_crystal_description block
_exptl_crystal_F_000 2296
_exptl_crystal_size_max 0.13
_exptl_crystal_size_mid 0.11
_exptl_crystal_size_min 0.08
_refine_diff_density_max 0.872
_refine_diff_density_min -0.450
_refine_diff_density_rms 0.097
_refine_ls_extinction_coef 0.00161(15)
_refine_ls_extinction_expression Fc^*^=kFc[1+0.001xFc^2^\l^3^/sin(2\q)]^-1/4^
_refine_ls_extinction_method 'SHELXL-2025/1 (Sheldrick 2025)'
_refine_ls_goodness_of_fit_ref 1.037
_refine_ls_hydrogen_treatment constr
_refine_ls_matrix_type full
_refine_ls_number_parameters 439
_refine_ls_number_reflns 8284
_refine_ls_number_restraints 1143
_refine_ls_restrained_S_all 0.999
_refine_ls_R_factor_all 0.2241
_refine_ls_R_factor_gt 0.1760
_refine_ls_shift/su_max 0.000
_refine_ls_shift/su_mean 0.000
_refine_ls_structure_factor_coef Fsqd
_refine_ls_weighting_details 'w=1/[\s^2^(Fo^2^)+(0.0300P)^2^+60.0000P] where P=(Fo^2^+2Fc^2^)/3'
_refine_ls_weighting_scheme calc
_refine_ls_wR_factor_gt 0.3608
_refine_ls_wR_factor_ref 0.3828
_reflns_Friedel_coverage 0.000
_reflns_number_gt 4450
_reflns_number_total 8284
_reflns_threshold_expression 'I > 2\s(I)'
_cod_data_source_file d5cc07001e2.cif
_cod_data_source_block a
_cod_depositor_comments
;
The following automatic conversions were performed:

data item '_diffrn_radiation_probe' value 'X-ray' was changed to
'x-ray' in accordance with the
/home/data/users/saulius/crontab/automatic-downloads/current/RSC/lib/dictionaries/cif_core.dic
dictionary named 'cif_core.dic' version 2.4.2 last updated on
2011-04-26.

Automatic conversion script
Id: cif_fix_values 8170 2020-07-09 18:12:32Z antanas 
;
_cod_original_sg_symbol_H-M Pnma
_cod_database_code 7135471
_shelx_shelxl_version_number 2025/1
_shelx_space_group_comment
;
The symmetry employed for this shelxl refinement is uniquely defined
by the following loop, which should always be used as a source of
symmetry information in preference to the above space-group names.
They are only intended as comments.
;
_shelx_estimated_absorpt_t_max 0.966
_shelx_estimated_absorpt_t_min 0.945
_olex2_refinement_description
;
1. Fixed Uiso
 At 1.2 times of:
  All C(H) groups
 At 1.5 times of:
  All C(H,H,H) groups
2. Restrained distances
 C19A-C20A = C19-C20A = C19A-C18A = C19-C18 = C18A-C17A = C18-C17 = C17-C16 =
 C17A-C16
 1.39 with sigma of 0.01
 C18A-C16 = C21-C17A
 2.4 with sigma of 0.01
3. Restrained planarity
 C16, C17, C18, C19, C20, C21
 with sigma of 0.01
 C16, C17A, C18A, C19A, C20A, C21
 with sigma of 0.01
4. Uiso/Uaniso restraints and constraints
All non-hydrogen atoms have similar U: within 3A with sigma of 0.03 and sigma
for terminal atoms of 0.06 within 3A
5. Others
 Sof(C17A)=Sof(H17A)=Sof(C18A)=Sof(H18A)=Sof(C19A)=Sof(H19A)=Sof(C20A)=
 Sof(H20A)=1-FVAR(1)
 Sof(C17)=Sof(H17)=Sof(C18)=Sof(H18)=Sof(C19)=Sof(H19)=Sof(C20)=Sof(H20)=FVAR(1)
 Fixed Sof: H34A(0.5) H34B(0.5) H34C(0.5) Cl2(0.5) C40(0.5) H40(0.5) C37(0.5)
 C36(0.5) H36(0.5) C35(0.5) H35(0.5) C39(0.5) H39(0.5) C38(0.5) H38(0.5)
6.a Riding coordinates:
 C34(H34A,H34B,H34C)
6.b Aromatic/amide H refined with riding coordinates:
 C2(H2), C3(H3), C5(H5), C6(H6), C7(H7), C8(H8), C10(H10), C11(H11), C13(H13),
 C14(H14), C17(H17), C17A(H17A), C18(H18), C18A(H18A), C19(H19), C19A(H19A),
 C20(H20), C20A(H20A), C24(H24), C25(H25), C26(H26), C27(H27), C29(H29),
 C40(H40), C36(H36), C35(H35), C39(H39), C38(H38)
6.c Fitted hexagon refined as free rotating group:
 C40(C37,C36,C35,C39,C38)
6.d Idealised Me refined as rotating group:
 C33(H33A,H33B,H33C)
;
_smtbx_masks_void_probe_radius 1.2
_smtbx_masks_void_truncation_radius 1.2
_olex2_submission_special_instructions 'No special instructions were received'
_site XU

loop_
_space_group_symop_operation_xyz
'x, y, z'
'-x+1/2, -y, z+1/2'
'-x, y+1/2, -z'
'x+1/2, -y+1/2, -z+1/2'
'-x, -y, -z'
'x-1/2, y, -z-1/2'
'x, -y-1/2, z'
'-x-1/2, y-1/2, z-1/2'

loop_
_atom_site_label
_atom_site_type_symbol
_atom_site_fract_x
_atom_site_fract_y
_atom_site_fract_z
_atom_site_U_iso_or_equiv
_atom_site_adp_type
_atom_site_occupancy
_atom_site_site_symmetry_order
_atom_site_calc_flag
_atom_site_refinement_flags_posn
_atom_site_refinement_flags_adp
_atom_site_refinement_flags_occupancy
_atom_site_disorder_assembly
_atom_site_disorder_group
O1 O 0.5833(6) 0.50086(16) 0.4332(2) 0.0975(19) Uani 1 1 d . U . . .
O2 O 0.7595(7) 0.52931(15) 0.3780(2) 0.0922(18) Uani 1 1 d . U . . .
O3 O 0.1909(6) 0.69436(11) 0.6846(2) 0.0723(14) Uani 1 1 d . U . . .
O4 O 0.0903(7) 0.750000 0.7282(3) 0.0651(18) Uani 1 2 d S TU P . .
N1 N 0.6536(8) 0.5540(2) 0.4608(3) 0.091(2) Uani 1 1 d . U . . .
C1 C 0.8675(8) 0.51122(17) 0.4680(3) 0.0632(18) Uani 1 1 d . U . . .
C2 C 1.0265(8) 0.51412(17) 0.4523(3) 0.0683(19) Uani 1 1 d . U . . .
H2 H 1.049130 0.523408 0.418995 0.082 Uiso 1 1 calc R U . . .
C3 C 1.1567(9) 0.50380(17) 0.4839(3) 0.071(2) Uani 1 1 d . U . . .
H3 H 1.263838 0.507231 0.471938 0.085 Uiso 1 1 calc R U . . .
C4 C 0.5349(11) 0.4997(3) 0.3810(4) 0.112(3) Uani 1 1 d . U . . .
C5 C 0.4094(12) 0.4829(3) 0.3613(4) 0.135(4) Uani 1 1 d . U . . .
H5 H 0.339143 0.471435 0.383695 0.162 Uiso 1 1 calc R U . . .
C6 C 0.3890(15) 0.4835(4) 0.3055(5) 0.152(4) Uani 1 1 d . U . . .
H6 H 0.310631 0.470665 0.288911 0.182 Uiso 1 1 calc R U . . .
C7 C 0.4898(16) 0.5041(4) 0.2742(5) 0.155(4) Uani 1 1 d . U . . .
H7 H 0.462848 0.507502 0.238140 0.187 Uiso 1 1 calc R U . . .
C8 C 0.6185(14) 0.5185(3) 0.2941(4) 0.137(4) Uani 1 1 d . U . . .
H8 H 0.691890 0.529866 0.272671 0.164 Uiso 1 1 calc R U . . .
C9 C 0.6377(12) 0.5155(3) 0.3491(4) 0.109(3) Uani 1 1 d . U . . .
C10 C 0.7210(14) 0.5828(3) 0.4478(4) 0.121(3) Uani 1 1 d . U . . .
H10 H 0.803172 0.583659 0.421610 0.146 Uiso 1 1 calc R U . . .
C11 C 0.6719(14) 0.6097(3) 0.4718(4) 0.127(3) Uani 1 1 d . U . . .
H11 H 0.721131 0.628992 0.462685 0.152 Uiso 1 1 calc R U . . .
C12 C 0.5499(12) 0.6089(3) 0.5094(4) 0.106(3) Uani 1 1 d . U . . .
C13 C 0.4887(11) 0.5801(3) 0.5238(4) 0.104(3) Uani 1 1 d . U . . .
H13 H 0.411617 0.579115 0.551509 0.125 Uiso 1 1 calc R U . . .
C14 C 0.5349(10) 0.5529(3) 0.4995(4) 0.104(3) Uani 1 1 d . U . . .
H14 H 0.486541 0.533657 0.509111 0.125 Uiso 1 1 calc R U . . .
C15 C 0.5017(11) 0.6392(2) 0.5372(3) 0.090(2) Uani 1 1 d . U . . .
C16 C 0.3944(10) 0.6587(2) 0.5136(3) 0.115(3) Uani 1 1 d D U . . .
C17 C 0.3616(16) 0.6568(4) 0.4585(4) 0.118(4) Uani 0.523(14) 1 d D U P A 1
H17 H 0.399683 0.639557 0.438640 0.141 Uiso 0.523(14) 1 calc R U P A 1
C17A C 0.3144(17) 0.6483(3) 0.4685(4) 0.122(5) Uani 0.477(14) 1 d D U P A 2
H17A H 0.355354 0.630682 0.450212 0.146 Uiso 0.477(14) 1 calc R U P A 2
C18 C 0.274(2) 0.6803(4) 0.4337(7) 0.109(5) Uani 0.523(14) 1 d D U P A 1
H18 H 0.252608 0.678804 0.396825 0.131 Uiso 0.523(14) 1 calc R U P A 1
C18A C 0.1774(19) 0.6628(5) 0.4497(6) 0.113(5) Uani 0.477(14) 1 d D U P A 2
H18A H 0.125225 0.655108 0.418866 0.135 Uiso 0.477(14) 1 calc R U P A 2
C19 C 0.216(2) 0.7057(4) 0.4618(8) 0.112(5) Uani 0.523(14) 1 d D U P A 1
H19 H 0.155071 0.720981 0.443278 0.135 Uiso 0.523(14) 1 calc R U P A 1
C19A C 0.116(3) 0.6886(5) 0.4758(7) 0.109(5) Uani 0.477(14) 1 d D U P A 2
H19A H 0.022185 0.698954 0.463389 0.130 Uiso 0.477(14) 1 calc R U P A 2
C20 C 0.241(2) 0.7098(6) 0.5127(9) 0.105(4) Uani 0.523(14) 1 d . U P A 1
H20 H 0.200684 0.727558 0.530726 0.126 Uiso 0.523(14) 1 calc R U P A 1
C20A C 0.197(3) 0.6988(6) 0.5210(7) 0.109(5) Uani 0.477(14) 1 d D U P A 2
H20A H 0.155814 0.716458 0.539096 0.131 Uiso 0.477(14) 1 calc R U P A 2
C21 C 0.3368(11) 0.6845(2) 0.5415(3) 0.104(3) Uani 1 1 d D U . . .
C22 C 0.3915(9) 0.69201(19) 0.5915(3) 0.077(2) Uani 1 1 d . U . . .
C23 C 0.5016(9) 0.67113(19) 0.6187(3) 0.074(2) Uani 1 1 d . U . . .
C24 C 0.5549(9) 0.67590(19) 0.6706(3) 0.0710(19) Uani 1 1 d . U . . .
H24 H 0.517145 0.693540 0.689588 0.085 Uiso 1 1 calc R U . . .
C25 C 0.6582(10) 0.65621(18) 0.6943(4) 0.083(2) Uani 1 1 d . U . . .
H25 H 0.696971 0.660732 0.728832 0.100 Uiso 1 1 calc R U . . .
C26 C 0.7115(10) 0.6278(2) 0.6672(4) 0.085(2) Uani 1 1 d . U . . .
H26 H 0.778295 0.613059 0.684782 0.103 Uiso 1 1 calc R U . . .
C27 C 0.6624(9) 0.62288(19) 0.6156(4) 0.078(2) Uani 1 1 d . U . . .
H27 H 0.702336 0.605142 0.597333 0.094 Uiso 1 1 calc R U . . .
C28 C 0.5533(9) 0.6435(2) 0.5881(4) 0.086(2) Uani 1 1 d . U . . .
C29 C 0.3938(13) 0.750000 0.5989(4) 0.072(3) Uani 1 2 d S TU P . .
H29 H 0.468352 0.750000 0.570373 0.087 Uiso 1 2 calc R U P . .
C30 C 0.3435(9) 0.7213(2) 0.6181(3) 0.077(2) Uani 1 1 d . U . . .
C31 C 0.2377(9) 0.72095(18) 0.6626(3) 0.0681(19) Uani 1 1 d . U . . .
C32 C 0.1873(13) 0.750000 0.6846(4) 0.068(3) Uani 1 2 d S TU P . .
C33 C 0.0185(10) 0.6867(2) 0.6769(4) 0.095(3) Uani 1 1 d . U . . .
H33A H -0.000785 0.681618 0.639645 0.142 Uiso 1 1 calc R U . . .
H33B H -0.047810 0.704632 0.686989 0.142 Uiso 1 1 calc R U . . .
H33C H -0.010061 0.668782 0.699007 0.142 Uiso 1 1 calc R U . . .
C34 C 0.1832(13) 0.750000 0.7773(4) 0.072(3) Uani 1 2 d S TU P . .
H34A H 0.240109 0.730100 0.780705 0.108 Uiso 0.5 1 d R U P B -1
H34B H 0.111529 0.752870 0.807788 0.108 Uiso 0.5 1 d R U P B -1
H34C H 0.261778 0.767030 0.776146 0.108 Uiso 0.5 1 d R U P B -1
B1 B 0.7226(11) 0.5229(3) 0.4346(4) 0.085(3) Uani 1 1 d . U . . .
Cl2 Cl 0.0251(7) 0.6267(2) 0.5340(3) 0.166(3) Uani 0.5 1 d . U P . .
C40 C 0.0505(10) 0.5721(3) 0.5878(4) 0.093(4) Uani 0.5 1 d G U P . .
H40 H -0.015187 0.563936 0.560271 0.112 Uiso 0.5 1 calc R U P . .
C37 C 0.0908(11) 0.6035(3) 0.5881(4) 0.083(4) Uani 0.5 1 d G U P . .
C36 C 0.1868(11) 0.6155(2) 0.6283(5) 0.080(4) Uani 0.5 1 d G U P . .
H36 H 0.214380 0.636930 0.628515 0.097 Uiso 0.5 1 calc R U P . .
C35 C 0.2426(10) 0.5960(3) 0.6683(4) 0.087(4) Uani 0.5 1 d G U P . .
H35 H 0.308224 0.604157 0.695761 0.104 Uiso 0.5 1 calc R U P . .
C39 C 0.2023(13) 0.5646(3) 0.6680(4) 0.095(4) Uani 0.5 1 d G U P . .
H39 H 0.240364 0.551273 0.695262 0.113 Uiso 0.5 1 calc R U P . .
C38 C 0.1062(13) 0.5526(2) 0.6277(5) 0.089(4) Uani 0.5 1 d G U P . .
H38 H 0.078659 0.531162 0.627517 0.107 Uiso 0.5 1 calc R U P . .

loop_
_atom_site_aniso_label
_atom_site_aniso_U_11
_atom_site_aniso_U_22
_atom_site_aniso_U_33
_atom_site_aniso_U_23
_atom_site_aniso_U_13
_atom_site_aniso_U_12
O1 0.063(3) 0.156(5) 0.073(3) -0.025(3) -0.007(3) 0.023(3)
O2 0.073(3) 0.134(5) 0.070(3) -0.001(3) 0.004(3) 0.040(3)
O3 0.066(3) 0.064(3) 0.087(3) 0.004(3) 0.006(3) 0.000(3)
O4 0.047(4) 0.068(4) 0.080(5) 0.000 0.013(3) 0.000
N1 0.070(4) 0.127(5) 0.076(4) -0.003(4) 0.009(3) 0.043(4)
C1 0.054(4) 0.074(4) 0.062(4) -0.012(4) -0.001(3) 0.007(3)
C2 0.054(4) 0.070(4) 0.082(5) 0.007(4) 0.002(4) 0.006(4)
C3 0.056(4) 0.073(5) 0.085(5) -0.012(4) 0.005(4) -0.008(4)
C4 0.064(5) 0.201(8) 0.070(5) -0.042(6) -0.013(4) 0.034(6)
C5 0.081(6) 0.228(10) 0.095(6) -0.056(7) -0.029(5) 0.031(7)
C6 0.102(7) 0.253(11) 0.101(7) -0.047(8) -0.015(6) 0.027(8)
C7 0.110(8) 0.277(12) 0.079(6) -0.033(8) -0.022(6) 0.030(9)
C8 0.092(6) 0.239(10) 0.080(6) -0.022(7) -0.005(5) 0.037(7)
C9 0.070(5) 0.183(8) 0.074(5) -0.027(6) -0.015(4) 0.051(6)
C10 0.126(7) 0.131(7) 0.108(6) 0.003(6) 0.038(6) 0.049(6)
C11 0.131(7) 0.138(7) 0.110(7) -0.001(6) 0.043(6) 0.068(6)
C12 0.087(5) 0.142(7) 0.090(5) -0.017(5) 0.010(5) 0.057(5)
C13 0.073(5) 0.139(7) 0.102(6) -0.042(6) 0.014(5) 0.032(6)
C14 0.067(5) 0.151(7) 0.093(6) -0.027(6) 0.005(5) 0.032(5)
C15 0.084(5) 0.113(6) 0.074(5) -0.013(4) 0.002(4) 0.046(5)
C16 0.117(6) 0.144(6) 0.083(5) -0.028(5) -0.004(5) 0.053(5)
C17 0.129(9) 0.139(9) 0.086(8) -0.020(8) -0.006(8) 0.061(8)
C17A 0.127(9) 0.140(9) 0.098(8) -0.032(8) -0.009(8) 0.058(8)
C18 0.123(9) 0.130(10) 0.074(8) -0.024(8) -0.005(8) 0.039(8)
C18A 0.114(9) 0.141(10) 0.083(8) -0.022(8) -0.012(8) 0.033(9)
C19 0.122(10) 0.131(10) 0.083(8) -0.007(8) 0.002(8) 0.042(9)
C19A 0.108(9) 0.129(10) 0.089(9) -0.029(8) -0.016(8) 0.054(8)
C20 0.108(9) 0.120(9) 0.088(8) -0.012(8) -0.013(8) 0.045(8)
C20A 0.105(9) 0.133(10) 0.090(8) -0.017(8) -0.011(8) 0.046(8)
C21 0.098(5) 0.122(6) 0.091(5) -0.011(5) 0.002(5) 0.049(5)
C22 0.065(4) 0.090(5) 0.077(4) -0.004(4) 0.001(4) 0.029(4)
C23 0.053(4) 0.083(5) 0.088(5) -0.002(4) 0.006(4) 0.011(4)
C24 0.060(4) 0.075(5) 0.078(5) -0.011(4) -0.005(4) -0.008(4)
C25 0.088(5) 0.066(5) 0.096(6) -0.002(4) -0.015(5) 0.009(4)
C26 0.072(5) 0.081(5) 0.104(6) 0.008(5) -0.010(5) 0.005(4)
C27 0.058(4) 0.075(5) 0.101(6) -0.003(4) -0.001(4) 0.017(4)
C28 0.055(4) 0.098(5) 0.103(5) -0.001(5) 0.006(4) 0.012(4)
C29 0.067(6) 0.081(7) 0.069(6) 0.000 0.007(5) 0.000
C30 0.061(4) 0.095(5) 0.074(4) -0.008(4) 0.006(4) 0.010(4)
C31 0.059(4) 0.076(5) 0.069(4) -0.005(4) -0.003(3) 0.004(4)
C32 0.062(6) 0.073(6) 0.070(6) 0.000 0.011(5) 0.000
C33 0.076(6) 0.079(6) 0.129(8) -0.001(5) 0.002(5) -0.015(5)
C34 0.061(6) 0.076(7) 0.079(7) 0.000 0.006(6) 0.000
B1 0.055(5) 0.129(7) 0.071(5) -0.013(5) 0.000(4) 0.026(5)
Cl2 0.084(4) 0.250(8) 0.165(6) 0.034(6) -0.005(4) -0.021(5)
C40 0.041(7) 0.105(10) 0.133(11) -0.045(9) 0.043(7) 0.007(7)
C37 0.038(6) 0.097(9) 0.114(10) -0.016(8) 0.034(7) 0.011(7)
C36 0.037(6) 0.083(9) 0.121(10) -0.049(8) 0.043(7) -0.001(6)
C35 0.035(6) 0.121(10) 0.104(10) -0.051(9) 0.029(7) -0.010(7)
C39 0.054(8) 0.130(11) 0.100(10) 0.003(9) 0.023(7) 0.016(8)
C38 0.066(8) 0.088(9) 0.114(11) -0.029(9) 0.033(8) 0.003(8)

loop_
_atom_type_symbol
_atom_type_description
_atom_type_scat_dispersion_real
_atom_type_scat_dispersion_imag
_atom_type_scat_source
C C 0.0137 0.0067 'International Tables Vol C Tables 4.2.6.8 and 6.1.1.4'
H H 0.0000 0.0000 'International Tables Vol C Tables 4.2.6.8 and 6.1.1.4'
B B 0.0070 0.0029 'International Tables Vol C Tables 4.2.6.8 and 6.1.1.4'
Cl Cl 0.3281 0.5435 'International Tables Vol C Tables 4.2.6.8 and 6.1.1.4'
N N 0.0241 0.0134 'International Tables Vol C Tables 4.2.6.8 and 6.1.1.4'
O O 0.0389 0.0241 'International Tables Vol C Tables 4.2.6.8 and 6.1.1.4'

loop_
_geom_angle_atom_site_label_1
_geom_angle_atom_site_label_2
_geom_angle_atom_site_label_3
_geom_angle
_geom_angle_site_symmetry_1
_geom_angle_site_symmetry_3
_geom_angle_publ_flag
C4 O1 B1 105.7(8) . . ?
C9 O2 B1 106.2(8) . . ?
C31 O3 C33 114.8(6) . . ?
C32 O4 C34 112.1(8) . . ?
C10 N1 B1 120.0(8) . . ?
C14 N1 C10 118.6(8) . . ?
C14 N1 B1 121.2(9) . . ?
C2 C1 C3 115.5(7) . 5_766 ?
C2 C1 B1 123.6(7) . . ?
C3 C1 B1 120.9(7) 5_766 . ?
C1 C2 H2 118.8 . . ?
C1 C2 C3 122.5(7) . . ?
C3 C2 H2 118.8 . . ?
C1 C3 C2 121.9(7) 5_766 . ?
C1 C3 H3 119.0 5_766 . ?
C2 C3 H3 119.0 . . ?
C5 C4 O1 126.2(11) . . ?
C9 C4 O1 111.6(9) . . ?
C9 C4 C5 122.0(10) . . ?
C4 C5 H5 121.8 . . ?
C4 C5 C6 116.4(13) . . ?
C6 C5 H5 121.8 . . ?
C5 C6 H6 120.6 . . ?
C5 C6 C7 118.9(12) . . ?
C7 C6 H6 120.6 . . ?
C6 C7 H7 118.7 . . ?
C8 C7 C6 122.6(12) . . ?
C8 C7 H7 118.7 . . ?
C7 C8 H8 122.5 . . ?
C7 C8 C9 115.0(13) . . ?
C9 C8 H8 122.5 . . ?
O2 C9 C8 124.6(12) . . ?
C4 C9 O2 111.1(8) . . ?
C4 C9 C8 124.2(11) . . ?
N1 C10 H10 119.1 . . ?
C11 C10 N1 121.8(10) . . ?
C11 C10 H10 119.1 . . ?
C10 C11 H11 120.1 . . ?
C10 C11 C12 119.8(12) . . ?
C12 C11 H11 120.1 . . ?
C11 C12 C15 118.7(11) . . ?
C13 C12 C11 118.1(10) . . ?
C13 C12 C15 122.9(9) . . ?
C12 C13 H13 118.7 . . ?
C14 C13 C12 122.7(10) . . ?
C14 C13 H13 118.7 . . ?
N1 C14 H14 120.5 . . ?
C13 C14 N1 119.0(11) . . ?
C13 C14 H14 120.5 . . ?
C16 C15 C12 119.6(8) . . ?
C16 C15 C28 122.2(8) . . ?
C28 C15 C12 117.7(8) . . ?
C15 C16 C17 121.3(11) . . ?
C15 C16 C17A 118.1(10) . . ?
C15 C16 C21 119.4(8) . . ?
C17A C16 C21 120.4(8) . . ?
C21 C16 C17 118.4(11) . . ?
C16 C17 H17 120.0 . . ?
C18 C17 C16 120.0(15) . . ?
C18 C17 H17 120.0 . . ?
C16 C17A H17A 119.0 . . ?
C18A C17A C16 122.0(10) . . ?
C18A C17A H17A 119.0 . . ?
C17 C18 H18 119.4 . . ?
C19 C18 C17 121.3(17) . . ?
C19 C18 H18 119.4 . . ?
C17A C18A H18A 120.1 . . ?
C17A C18A C19A 119.9(13) . . ?
C19A C18A H18A 120.1 . . ?
C18 C19 H19 118.3 . . ?
C20 C19 C18 123(2) . . ?
C20 C19 H19 118.3 . . ?
C18A C19A H19A 121.2 . . ?
C18A C19A C20A 117.6(19) . . ?
C20A C19A H19A 121.2 . . ?
C19 C20 H20 121.5 . . ?
C19 C20 C21 117(2) . . ?
C21 C20 H20 121.5 . . ?
C19A C20A H20A 118.0 . . ?
C19A C20A C21 124(2) . . ?
C21 C20A H20A 118.0 . . ?
C16 C21 C20 119.9(12) . . ?
C16 C21 C20A 116.1(12) . . ?
C22 C21 C16 122.3(8) . . ?
C22 C21 C20 116.3(11) . . ?
C22 C21 C20A 120.3(12) . . ?
C21 C22 C23 119.7(8) . . ?
C21 C22 C30 121.7(7) . . ?
C23 C22 C30 118.6(7) . . ?
C22 C23 C28 115.4(7) . . ?
C24 C23 C22 123.5(7) . . ?
C24 C23 C28 121.1(7) . . ?
C23 C24 H24 119.1 . . ?
C25 C24 C23 121.8(8) . . ?
C25 C24 H24 119.1 . . ?
C24 C25 H25 119.8 . . ?
C24 C25 C26 120.5(8) . . ?
C26 C25 H25 119.8 . . ?
C25 C26 H26 120.7 . . ?
C27 C26 C25 118.5(8) . . ?
C27 C26 H26 120.7 . . ?
C26 C27 H27 118.5 . . ?
C26 C27 C28 123.1(8) . . ?
C28 C27 H27 118.5 . . ?
C15 C28 C23 120.7(8) . . ?
C15 C28 C27 124.4(8) . . ?
C27 C28 C23 114.9(8) . . ?
C30 C29 H29 117.4 7_575 . ?
C30 C29 H29 117.4 . . ?
C30 C29 C30 125.2(10) . 7_575 ?
C29 C30 C22 121.0(7) . . ?
C29 C30 C31 117.9(8) . . ?
C31 C30 C22 121.1(8) . . ?
O3 C31 C30 121.2(7) . . ?
O3 C31 C32 120.2(7) . . ?
C30 C31 C32 118.6(8) . . ?
O4 C32 C31 119.1(5) . . ?
O4 C32 C31 119.1(5) . 7_575 ?
C31 C32 C31 121.8(10) . 7_575 ?
O3 C33 H33A 109.5 . . ?
O3 C33 H33B 109.5 . . ?
O3 C33 H33C 109.5 . . ?
H33A C33 H33B 109.5 . . ?
H33A C33 H33C 109.5 . . ?
H33B C33 H33C 109.5 . . ?
O4 C34 H34A 109.1 . . ?
O4 C34 H34B 110.3 . . ?
O4 C34 H34C 108.9 . . ?
H34A C34 H34B 109.5 . . ?
H34A C34 H34C 109.5 . . ?
H34B C34 H34C 109.5 . . ?
O1 B1 N1 105.2(6) . . ?
O1 B1 C1 114.0(8) . . ?
O2 B1 O1 104.7(7) . . ?
O2 B1 N1 108.5(8) . . ?
O2 B1 C1 115.0(7) . . ?
C1 B1 N1 108.9(7) . . ?
C37 C40 H40 120.0 . . ?
C37 C40 C38 120.0 . . ?
C38 C40 H40 120.0 . . ?
C40 C37 Cl2 117.8(8) . . ?
C36 C37 Cl2 122.1(8) . . ?
C36 C37 C40 120.0 . . ?
C37 C36 H36 120.0 . . ?
C35 C36 C37 120.0 . . ?
C35 C36 H36 120.0 . . ?
C36 C35 H35 120.0 . . ?
C36 C35 C39 120.0 . . ?
C39 C35 H35 120.0 . . ?
C35 C39 H39 120.0 . . ?
C38 C39 C35 120.0 . . ?
C38 C39 H39 120.0 . . ?
C40 C38 H38 120.0 . . ?
C39 C38 C40 120.0 . . ?
C39 C38 H38 120.0 . . ?

loop_
_geom_bond_atom_site_label_1
_geom_bond_atom_site_label_2
_geom_bond_distance
_geom_bond_site_symmetry_2
_geom_bond_publ_flag
O1 C4 1.382(10) . ?
O1 B1 1.494(12) . ?
O2 C9 1.380(11) . ?
O2 B1 1.490(11) . ?
O3 C31 1.328(9) . ?
O3 C33 1.480(9) . ?
O4 C32 1.366(11) . ?
O4 C34 1.460(12) . ?
N1 C10 1.396(13) . ?
N1 C14 1.389(11) . ?
N1 B1 1.594(12) . ?
C1 C2 1.382(9) . ?
C1 C3 1.391(10) 5_766 ?
C1 B1 1.552(11) . ?
C2 H2 0.9500 . ?
C2 C3 1.415(10) . ?
C3 H3 0.9500 . ?
C4 C5 1.359(14) . ?
C4 C9 1.356(15) . ?
C5 H5 0.9500 . ?
C5 C6 1.422(14) . ?
C6 H6 0.9500 . ?
C6 C7 1.451(18) . ?
C7 H7 0.9500 . ?
C7 C8 1.330(16) . ?
C8 H8 0.9500 . ?
C8 C9 1.405(13) . ?
C10 H10 0.9500 . ?
C10 C11 1.370(13) . ?
C11 H11 0.9500 . ?
C11 C12 1.389(13) . ?
C12 C13 1.384(14) . ?
C12 C15 1.532(13) . ?
C13 H13 0.9500 . ?
C13 C14 1.373(12) . ?
C14 H14 0.9500 . ?
C15 C16 1.362(11) . ?
C15 C28 1.368(12) . ?
C16 C17 1.420(9) . ?
C16 C17A 1.392(8) . ?
C16 C21 1.398(11) . ?
C17 H17 0.9500 . ?
C17 C18 1.393(9) . ?
C17A H17A 0.9500 . ?
C17A C18A 1.380(9) . ?
C18 H18 0.9500 . ?
C18 C19 1.389(9) . ?
C18A H18A 0.9500 . ?
C18A C19A 1.386(10) . ?
C19 H19 0.9500 . ?
C19 C20 1.31(2) . ?
C19A H19A 0.9500 . ?
C19A C20A 1.398(10) . ?
C20 H20 0.9500 . ?
C20 C21 1.53(3) . ?
C20A H20A 0.9500 . ?
C20A C21 1.41(3) . ?
C21 C22 1.381(11) . ?
C22 C23 1.452(10) . ?
C22 C30 1.479(11) . ?
C23 C24 1.399(10) . ?
C23 C28 1.481(11) . ?
C24 H24 0.9500 . ?
C24 C25 1.345(10) . ?
C25 H25 0.9500 . ?
C25 C26 1.468(11) . ?
C26 H26 0.9500 . ?
C26 C27 1.384(11) . ?
C27 H27 0.9500 . ?
C27 C28 1.444(11) . ?
C29 H29 0.9500 . ?
C29 C30 1.391(10) . ?
C29 C30 1.391(9) 7_575 ?
C30 C31 1.426(10) . ?
C31 C32 1.428(9) . ?
C33 H33A 0.9800 . ?
C33 H33B 0.9800 . ?
C33 H33C 0.9800 . ?
C34 H34A 0.9800 . ?
C34 H34B 0.9801 . ?
C34 H34C 0.9800 . ?
Cl2 C37 1.776(12) . ?
C40 H40 0.9500 . ?
C40 C37 1.3900 . ?
C40 C38 1.3900 . ?
C37 C36 1.3900 . ?
C36 H36 0.9500 . ?
C36 C35 1.3900 . ?
C35 H35 0.9500 . ?
C35 C39 1.3900 . ?
C39 H39 0.9500 . ?
C39 C38 1.3900 . ?
C38 H38 0.9500 . ?

loop_
_geom_torsion_atom_site_label_1
_geom_torsion_atom_site_label_2
_geom_torsion_atom_site_label_3
_geom_torsion_atom_site_label_4
_geom_torsion
_geom_torsion_site_symmetry_1
_geom_torsion_site_symmetry_2
_geom_torsion_site_symmetry_3
_geom_torsion_site_symmetry_4
_geom_torsion_publ_flag
O1 C4 C5 C6 -175.7(10) . . . . ?
O1 C4 C9 O2 -2.0(12) . . . . ?
O1 C4 C9 C8 -179.6(10) . . . . ?
O3 C31 C32 O4 -0.1(13) . . . . ?
O3 C31 C32 C31 178.8(6) . . . 7_575 ?
N1 C10 C11 C12 -1.2(17) . . . . ?
C1 C2 C3 C1 2.9(13) . . . 5_766 ?
C2 C1 B1 O1 137.7(8) . . . . ?
C2 C1 B1 O2 16.8(13) . . . . ?
C2 C1 B1 N1 -105.2(9) . . . . ?
C3 C1 C2 C3 -2.7(12) 5_766 . . . ?
C3 C1 B1 O1 -40.8(10) 5_766 . . . ?
C3 C1 B1 O2 -161.7(8) 5_766 . . . ?
C3 C1 B1 N1 76.3(10) 5_766 . . . ?
C4 O1 B1 O2 -8.6(9) . . . . ?
C4 O1 B1 N1 105.7(8) . . . . ?
C4 O1 B1 C1 -135.1(8) . . . . ?
C4 C5 C6 C7 -6.5(18) . . . . ?
C5 C4 C9 O2 -176.9(9) . . . . ?
C5 C4 C9 C8 5.6(18) . . . . ?
C5 C6 C7 C8 12(2) . . . . ?
C6 C7 C8 C9 -8(2) . . . . ?
C7 C8 C9 O2 -177.8(10) . . . . ?
C7 C8 C9 C4 -0.6(18) . . . . ?
C9 O2 B1 O1 7.5(9) . . . . ?
C9 O2 B1 N1 -104.5(8) . . . . ?
C9 O2 B1 C1 133.3(9) . . . . ?
C9 C4 C5 C6 -1.6(17) . . . . ?
C10 N1 C14 C13 -0.2(13) . . . . ?
C10 N1 B1 O1 -151.5(8) . . . . ?
C10 N1 B1 O2 -39.9(11) . . . . ?
C10 N1 B1 C1 86.0(10) . . . . ?
C10 C11 C12 C13 4.0(16) . . . . ?
C10 C11 C12 C15 177.6(10) . . . . ?
C11 C12 C13 C14 -5.1(16) . . . . ?
C11 C12 C15 C16 84.1(12) . . . . ?
C11 C12 C15 C28 -104.1(11) . . . . ?
C12 C13 C14 N1 3.2(15) . . . . ?
C12 C15 C16 C17 -18.6(14) . . . . ?
C12 C15 C16 C17A 9.2(13) . . . . ?
C12 C15 C16 C21 172.8(8) . . . . ?
C12 C15 C28 C23 -175.5(8) . . . . ?
C12 C15 C28 C27 6.2(14) . . . . ?
C13 C12 C15 C16 -102.6(12) . . . . ?
C13 C12 C15 C28 69.2(14) . . . . ?
C14 N1 C10 C11 -0.8(15) . . . . ?
C14 N1 B1 O1 33.5(10) . . . . ?
C14 N1 B1 O2 145.1(8) . . . . ?
C14 N1 B1 C1 -89.0(10) . . . . ?
C15 C12 C13 C14 -178.5(9) . . . . ?
C15 C16 C17 C18 -168.9(10) . . . . ?
C15 C16 C17A C18A 163.6(10) . . . . ?
C15 C16 C21 C20 169.1(10) . . . . ?
C15 C16 C21 C20A -163.7(11) . . . . ?
C15 C16 C21 C22 3.7(11) . . . . ?
C16 C15 C28 C23 -4.0(15) . . . . ?
C16 C15 C28 C27 177.8(9) . . . . ?
C16 C17 C18 C19 -0.3(3) . . . . ?
C16 C17A C18A C19A 0.2(3) . . . . ?
C16 C21 C22 C23 -5.8(12) . . . . ?
C16 C21 C22 C30 172.9(7) . . . . ?
C17 C16 C21 C20 0.1(6) . . . . ?
C17 C16 C21 C22 -165.3(10) . . . . ?
C17 C18 C19 C20 0.8(7) . . . . ?
C17A C16 C21 C20A -0.5(6) . . . . ?
C17A C16 C21 C22 166.9(10) . . . . ?
C17A C18A C19A C20A -0.3(6) . . . . ?
C18 C19 C20 C21 -0.8(8) . . . . ?
C18A C19A C20A C21 0.0(9) . . . . ?
C19 C20 C21 C16 0.4(8) . . . . ?
C19 C20 C21 C22 166.6(10) . . . . ?
C19A C20A C21 C16 0.4(9) . . . . ?
C19A C20A C21 C22 -167.3(11) . . . . ?
C20 C21 C22 C23 -171.7(8) . . . . ?
C20 C21 C22 C30 7.0(12) . . . . ?
C20A C21 C22 C23 161.0(9) . . . . ?
C20A C21 C22 C30 -20.2(13) . . . . ?
C21 C16 C17 C18 -0.2(3) . . . . ?
C21 C16 C17A C18A 0.3(3) . . . . ?
C21 C22 C23 C24 -175.9(8) . . . . ?
C21 C22 C23 C28 3.0(12) . . . . ?
C21 C22 C30 C29 -67.0(12) . . . . ?
C21 C22 C30 C31 109.8(10) . . . . ?
C22 C23 C24 C25 -179.3(8) . . . . ?
C22 C23 C28 C15 1.7(12) . . . . ?
C22 C23 C28 C27 -179.9(7) . . . . ?
C22 C30 C31 O3 6.3(11) . . . . ?
C22 C30 C31 C32 -176.0(8) . . . . ?
C23 C22 C30 C29 111.8(10) . . . . ?
C23 C22 C30 C31 -71.5(10) . . . . ?
C23 C24 C25 C26 -3.6(13) . . . . ?
C24 C23 C28 C15 -179.4(8) . . . . ?
C24 C23 C28 C27 -0.9(11) . . . . ?
C24 C25 C26 C27 4.6(13) . . . . ?
C25 C26 C27 C28 -3.8(13) . . . . ?
C26 C27 C28 C15 -179.6(9) . . . . ?
C26 C27 C28 C23 2.1(12) . . . . ?
C28 C15 C16 C17 170.0(9) . . . . ?
C28 C15 C16 C17A -162.2(10) . . . . ?
C28 C15 C16 C21 1.3(14) . . . . ?
C28 C23 C24 C25 1.8(12) . . . . ?
C29 C30 C31 O3 -176.8(8) . . . . ?
C29 C30 C31 C32 0.9(12) . . . . ?
C30 C22 C23 C24 5.4(12) . . . . ?
C30 C22 C23 C28 -175.7(7) . . . . ?
C30 C29 C30 C22 173.9(7) 7_575 . . . ?
C30 C29 C30 C31 -3.0(17) 7_575 . . . ?
C30 C31 C32 O4 -177.9(8) . . . . ?
C30 C31 C32 C31 1.1(15) . . . 7_575 ?
C33 O3 C31 C30 -110.8(8) . . . . ?
C33 O3 C31 C32 71.5(10) . . . . ?
C34 O4 C32 C31 -89.5(9) . . . 7_575 ?
C34 O4 C32 C31 89.5(9) . . . . ?
B1 O1 C4 C5 -178.6(10) . . . . ?
B1 O1 C4 C9 6.8(11) . . . . ?
B1 O2 C9 C4 -3.8(11) . . . . ?
B1 O2 C9 C8 173.8(10) . . . . ?
B1 N1 C10 C11 -175.9(9) . . . . ?
B1 N1 C14 C13 174.9(8) . . . . ?
B1 C1 C2 C3 178.8(8) . . . . ?
Cl2 C37 C36 C35 -176.4(7) . . . . ?
C40 C37 C36 C35 0.0 . . . . ?
C37 C40 C38 C39 0.0 . . . . ?
C37 C36 C35 C39 0.0 . . . . ?
C36 C35 C39 C38 0.0 . . . . ?
C35 C39 C38 C40 0.0 . . . . ?
C38 C40 C37 Cl2 176.6(7) . . . . ?
C38 C40 C37 C36 0.0 . . . . ?

loop_
_smtbx_masks_void_nr
_smtbx_masks_void_average_x
_smtbx_masks_void_average_y
_smtbx_masks_void_average_z
_smtbx_masks_void_volume
_smtbx_masks_void_count_electrons
_smtbx_masks_void_content
1 -0.390 0.250 0.750 1629.2 122.8 ?
2 0.104 0.069 0.270 7.9 1.7 ?
3 0.104 0.431 0.270 7.9 1.7 ?
4 -0.617 0.750 0.250 1629.2 123.4 ?
5 -0.104 0.569 0.730 7.9 1.7 ?
6 -0.104 0.931 0.730 7.9 1.7 ?
7 0.396 0.569 0.770 7.9 1.7 ?
8 0.396 0.931 0.770 7.9 1.7 ?
9 0.604 0.069 0.230 7.9 1.7 ?
10 0.604 0.431 0.230 7.9 1.7 ?
